data_7222003
loop_
_publ_author_name
'Trzesowska-Kruszynska, Agata'

_publ_section_title
;
 Solid-state studies of phthalazinylhydrazones and triazolophthalazines:
 the role of the nitro group
;
_journal_issue 40
_journal_name_full CrystEngComm
_journal_page_first 7702
_journal_paper_doi 10.1039/C5CE00846H
_journal_volume 17
_journal_year 2015
_chemical_formula_moiety 'C17 H15 N4 +, C H4 O, Cl -'
_chemical_formula_sum 'C18 H19 Cl N4 O'
_chemical_formula_weight 342.82
_chemical_name_systematic
'2-(3-phenylprop-2-en-1-ylidene)-1-(phthalazin-1(2H)-ylidene)hydrazinium chloride methanol solvate'
_space_group_IT_number 61
_symmetry_cell_setting orthorhombic
_symmetry_space_group_name_Hall '-P 2ac 2ab'
_symmetry_space_group_name_H-M 'P b c a'
_atom_sites_solution_hydrogens difmap
_atom_sites_solution_primary direct
_atom_sites_solution_secondary difmap
_audit_creation_method SHELXL
_audit_update_record
;
2015-04-28 deposited with the CCDC.
2015-09-04 downloaded from the CCDC.
;
_cell_angle_alpha 90.00
_cell_angle_beta 90.00
_cell_angle_gamma 90.00
_cell_formula_units_Z 8
_cell_length_a 12.3783(8)
_cell_length_b 13.7779(9)
_cell_length_c 19.8004(12)
_cell_measurement_reflns_used 1044
_cell_measurement_temperature 100.0(1)
_cell_measurement_theta_max 50
_cell_measurement_theta_min 2
_cell_volume 3376.9(4)
_computing_cell_refinement 'SAINT-Plus (Bruker, 2009)'
_computing_data_collection 'APEX2 (Bruker, 2010)'
_computing_data_reduction 'SAINT-Plus (Bruker, 2009)'
_computing_molecular_graphics
;XP in SHELXTL/PC (Sheldrick, 2008)
 ORTEP-3 W v. 1.062 (Farrugia 2012)
;
_computing_publication_material
;SHELXL (Sheldrick, 2008) and
 PLATON (Spek, 2009)
;
_computing_structure_refinement 'SHELXL (Sheldrick, 2008)'
_computing_structure_solution 'SHELXS (Sheldrick, 2008)'
_diffrn_ambient_temperature 100.0(1)
_diffrn_detector_area_resol_mean 12.8
_diffrn_measured_fraction_theta_full 0.997
_diffrn_measured_fraction_theta_max 0.975
_diffrn_measurement_device_type 'Bruker APEXII CCD area-detector'
_diffrn_measurement_method \w
_diffrn_radiation_monochromator graphite
_diffrn_radiation_source '30W microsource with MonoCap capillary'
_diffrn_radiation_type CuK\a
_diffrn_radiation_wavelength 1.54178
_diffrn_reflns_av_R_equivalents 0.0231
_diffrn_reflns_av_sigmaI/netI 0.0123
_diffrn_reflns_limit_h_max 11
_diffrn_reflns_limit_h_min -14
_diffrn_reflns_limit_k_max 17
_diffrn_reflns_limit_k_min -17
_diffrn_reflns_limit_l_max 24
_diffrn_reflns_limit_l_min -24
_diffrn_reflns_number 34618
_diffrn_reflns_theta_full 67.00
_diffrn_reflns_theta_max 72.45
_diffrn_reflns_theta_min 4.47
_diffrn_standards_decay_% 0.00
_diffrn_standards_interval_time 17.33
_diffrn_standards_number 10
_exptl_absorpt_coefficient_mu 2.101
_exptl_absorpt_correction_T_max 0.675
_exptl_absorpt_correction_T_min 0.668
_exptl_absorpt_correction_type multi-scan
_exptl_absorpt_process_details 'SADABS (Sheldrick, 2003)'
_exptl_crystal_colour yellow
_exptl_crystal_density_diffrn 1.349
_exptl_crystal_density_method 'not measured'
_exptl_crystal_description prism
_exptl_crystal_F_000 1440
_exptl_crystal_size_max 0.207
_exptl_crystal_size_mid 0.205
_exptl_crystal_size_min 0.189
_refine_diff_density_max 0.238
_refine_diff_density_min -0.362
_refine_diff_density_rms 0.056
_refine_ls_extinction_coef 0.0046(2)
_refine_ls_extinction_expression Fc^*^=kFc[1+0.001xFc^2^\l^3^/sin(2\q)]^-1/4^
_refine_ls_extinction_method SHELXL
_refine_ls_goodness_of_fit_ref 1.075
_refine_ls_hydrogen_treatment constr
_refine_ls_matrix_type full
_refine_ls_number_parameters 219
_refine_ls_number_reflns 3260
_refine_ls_number_restraints 0
_refine_ls_restrained_S_all 1.075
_refine_ls_R_factor_all 0.0307
_refine_ls_R_factor_gt 0.0307
_refine_ls_shift/su_max 0.001
_refine_ls_shift/su_mean 0.000
_refine_ls_structure_factor_coef Fsqd
_refine_ls_weighting_details 'w=1/[\s^2^(Fo^2^)+(0.0447P)^2^+1.5642P] where P=(Fo^2^+2Fc^2^)/3'
_refine_ls_weighting_scheme calc
_refine_ls_wR_factor_gt 0.0819
_refine_ls_wR_factor_ref 0.0820
_reflns_number_gt 3256
_reflns_number_total 3260
_reflns_threshold_expression >2sigma(I)
_cod_data_source_file c5ce00846h2.cif
_cod_data_source_block con84
_cod_depositor_comments 'Adding full bibliography for 7221992--7222004.cif.'
_cod_database_code 7222003

loop_
_symmetry_equiv_pos_as_xyz
'x, y, z'
'-x+1/2, -y, z+1/2'
'-x, y+1/2, -z+1/2'
'x+1/2, -y+1/2, -z'
'-x, -y, -z'
'x-1/2, y, -z-1/2'
'x, -y-1/2, z-1/2'
'-x-1/2, y-1/2, z'

loop_
_atom_site_label
_atom_site_type_symbol
_atom_site_fract_x
_atom_site_fract_y
_atom_site_fract_z
_atom_site_U_iso_or_equiv
_atom_site_adp_type
_atom_site_occupancy
_atom_site_symmetry_multiplicity
_atom_site_calc_flag
_atom_site_refinement_flags
C1 C 0.36703(9) 0.10584(8) 0.58371(5) 0.0117(2) Uani 1 1 d .
N1 N 0.43674(8) 0.08679(7) 0.63345(5) 0.0136(2) Uani 1 1 d .
H1N H 0.5154 0.0929 0.6252 0.016 Uiso 1 1 d R
N2 N 0.40959(8) 0.06539(8) 0.69903(5) 0.0174(2) Uani 1 1 d .
C2 C 0.30753(10) 0.06644(9) 0.71322(6) 0.0178(3) Uani 1 1 d .
H2 H 0.2870 0.0534 0.7586 0.021 Uiso 1 1 calc R
C3 C 0.22321(10) 0.08582(8) 0.66541(5) 0.0142(2) Uani 1 1 d .
C4 C 0.25293(9) 0.10341(8) 0.59769(5) 0.0122(2) Uani 1 1 d .
C5 C 0.11394(10) 0.08613(8) 0.68411(6) 0.0171(2) Uani 1 1 d .
H5 H 0.0938 0.0753 0.7298 0.021 Uiso 1 1 calc R
C6 C 0.03616(10) 0.10230(9) 0.63568(6) 0.0183(3) Uani 1 1 d .
H6 H -0.0379 0.1037 0.6482 0.022 Uiso 1 1 calc R
C7 C 0.06552(10) 0.11671(9) 0.56805(6) 0.0178(2) Uani 1 1 d .
H7 H 0.0108 0.1260 0.5350 0.021 Uiso 1 1 calc R
C8 C 0.17250(10) 0.11765(8) 0.54865(6) 0.0153(2) Uani 1 1 d .
H8 H 0.1916 0.1278 0.5027 0.018 Uiso 1 1 calc R
N3 N 0.40547(8) 0.12519(7) 0.52197(5) 0.0124(2) Uani 1 1 d .
H3N H 0.3663 0.1562 0.4907 0.015 Uiso 1 1 d R
N4 N 0.51603(8) 0.12255(7) 0.51273(5) 0.0138(2) Uani 1 1 d .
C9 C 0.54775(9) 0.13828(8) 0.45170(5) 0.0133(2) Uani 1 1 d .
H9 H 0.4963 0.1494 0.4169 0.016 Uiso 1 1 calc R
C10 C 0.66120(9) 0.13895(8) 0.43646(6) 0.0139(2) Uani 1 1 d .
H10 H 0.7115 0.1288 0.4720 0.017 Uiso 1 1 calc R
C11 C 0.69842(9) 0.15355(8) 0.37342(6) 0.0141(2) Uani 1 1 d .
H11 H 0.6458 0.1597 0.3387 0.017 Uiso 1 1 calc R
C12 C 0.81151(9) 0.16083(8) 0.35288(6) 0.0138(2) Uani 1 1 d .
C13 C 0.83675(10) 0.17769(9) 0.28495(6) 0.0183(3) Uani 1 1 d .
H13 H 0.7801 0.1821 0.2527 0.022 Uiso 1 1 calc R
C14 C 0.94282(10) 0.18800(10) 0.26391(6) 0.0235(3) Uani 1 1 d .
H14 H 0.9584 0.1993 0.2176 0.028 Uiso 1 1 calc R
C15 C 1.02619(10) 0.18186(10) 0.31046(7) 0.0236(3) Uani 1 1 d .
H15 H 1.0990 0.1892 0.2961 0.028 Uiso 1 1 calc R
C16 C 1.00304(10) 0.16500(9) 0.37806(6) 0.0208(3) Uani 1 1 d .
H16 H 1.0602 0.1608 0.4100 0.025 Uiso 1 1 calc R
C17 C 0.89688(10) 0.15430(9) 0.39925(6) 0.0167(2) Uani 1 1 d .
H17 H 0.8819 0.1424 0.4456 0.020 Uiso 1 1 calc R
Cl1 Cl 0.29797(2) 0.248665(19) 0.409152(14) 0.01809(11) Uani 1 1 d .
O91 O 0.15702(6) 0.41080(6) 0.35324(4) 0.01599(19) Uani 1 1 d .
H91O H 0.1921 0.3566 0.3705 0.024 Uiso 1 1 d R
C91 C 0.20472(11) 0.49423(9) 0.38337(7) 0.0246(3) Uani 1 1 d .
H91A H 0.1848 0.4971 0.4312 0.037 Uiso 1 1 calc R
H91B H 0.1787 0.5527 0.3604 0.037 Uiso 1 1 calc R
H91C H 0.2835 0.4903 0.3792 0.037 Uiso 1 1 calc R

loop_
_atom_site_aniso_label
_atom_site_aniso_U_11
_atom_site_aniso_U_22
_atom_site_aniso_U_33
_atom_site_aniso_U_23
_atom_site_aniso_U_13
_atom_site_aniso_U_12
C1 0.0124(6) 0.0108(5) 0.0118(5) -0.0009(4) 0.0000(4) -0.0010(4)
N1 0.0103(5) 0.0199(5) 0.0106(4) 0.0018(3) 0.0009(3) -0.0016(4)
N2 0.0160(5) 0.0262(5) 0.0102(4) 0.0030(4) -0.0001(4) -0.0024(4)
C2 0.0159(6) 0.0267(6) 0.0109(5) 0.0020(4) 0.0018(4) -0.0027(5)
C3 0.0143(6) 0.0155(5) 0.0129(5) -0.0010(4) 0.0016(4) -0.0013(4)
C4 0.0124(6) 0.0116(5) 0.0126(5) -0.0005(4) 0.0008(4) -0.0004(4)
C5 0.0152(6) 0.0208(6) 0.0153(5) -0.0007(4) 0.0042(4) -0.0017(4)
C6 0.0116(6) 0.0215(6) 0.0219(6) -0.0006(5) 0.0033(4) -0.0001(4)
C7 0.0121(6) 0.0221(6) 0.0194(6) 0.0019(4) -0.0027(4) 0.0003(4)
C8 0.0152(6) 0.0181(6) 0.0125(5) 0.0011(4) 0.0003(4) 0.0002(4)
N3 0.0083(5) 0.0177(5) 0.0113(4) 0.0016(3) -0.0004(3) 0.0008(3)
N4 0.0092(5) 0.0181(5) 0.0141(5) 0.0000(4) 0.0011(3) 0.0001(4)
C9 0.0135(6) 0.0146(5) 0.0119(5) -0.0004(4) -0.0005(4) 0.0005(4)
C10 0.0110(6) 0.0162(5) 0.0145(5) -0.0005(4) -0.0007(4) 0.0004(4)
C11 0.0123(6) 0.0163(5) 0.0138(5) -0.0007(4) -0.0015(4) 0.0011(4)
C12 0.0133(6) 0.0138(5) 0.0143(5) -0.0022(4) 0.0019(4) 0.0002(4)
C13 0.0155(6) 0.0256(6) 0.0137(5) -0.0004(4) -0.0003(4) 0.0003(5)
C14 0.0200(7) 0.0346(7) 0.0159(5) -0.0004(5) 0.0065(5) -0.0015(5)
C15 0.0122(6) 0.0334(7) 0.0253(6) -0.0023(5) 0.0064(5) -0.0019(5)
C16 0.0122(6) 0.0291(6) 0.0211(6) -0.0017(5) -0.0019(5) 0.0006(5)
C17 0.0144(6) 0.0218(6) 0.0138(5) 0.0010(4) 0.0005(4) 0.0007(4)
Cl1 0.01456(18) 0.02155(17) 0.01816(17) 0.00587(9) 0.00099(9) 0.00412(10)
O91 0.0134(4) 0.0191(4) 0.0154(4) 0.0014(3) -0.0002(3) 0.0028(3)
C91 0.0277(8) 0.0212(6) 0.0249(7) -0.0056(5) 0.0079(5) -0.0024(5)

loop_
_atom_type_symbol
_atom_type_description
_atom_type_scat_dispersion_real
_atom_type_scat_dispersion_imag
_atom_type_scat_source
C C 0.0181 0.0091 'International Tables Vol C Tables 4.2.6.8 and 6.1.1.4'
H H 0.0000 0.0000 'International Tables Vol C Tables 4.2.6.8 and 6.1.1.4'
N N 0.0311 0.0180 'International Tables Vol C Tables 4.2.6.8 and 6.1.1.4'
O O 0.0492 0.0322 'International Tables Vol C Tables 4.2.6.8 and 6.1.1.4'
Cl Cl 0.3639 0.7018 'International Tables Vol C Tables 4.2.6.8 and 6.1.1.4'

loop_
_geom_angle_atom_site_label_1
_geom_angle_atom_site_label_2
_geom_angle_atom_site_label_3
_geom_angle
N1 C1 N3 118.87(10)
N1 C1 C4 119.18(10)
N3 C1 C4 121.94(10)
C1 N1 N2 125.55(10)
C1 N1 H1N 119.7
N2 N1 H1N 114.5
C2 N2 N1 116.21(10)
N2 C2 C3 124.69(10)
N2 C2 H2 117.7
C3 C2 H2 117.7
C5 C3 C4 120.11(11)
C5 C3 C2 121.88(10)
C4 C3 C2 117.99(11)
C8 C4 C3 119.74(11)
C8 C4 C1 124.00(10)
C3 C4 C1 116.26(10)
C6 C5 C3 119.40(11)
C6 C5 H5 120.3
C3 C5 H5 120.3
C5 C6 C7 120.46(11)
C5 C6 H6 119.8
C7 C6 H6 119.8
C8 C7 C6 121.09(11)
C8 C7 H7 119.5
C6 C7 H7 119.5
C7 C8 C4 119.14(10)
C7 C8 H8 120.4
C4 C8 H8 120.4
C1 N3 N4 117.91(9)
C1 N3 H3N 122.3
N4 N3 H3N 117.2
C9 N4 N3 114.94(10)
N4 C9 C10 119.72(11)
N4 C9 H9 120.1
C10 C9 H9 120.1
C11 C10 C9 122.04(11)
C11 C10 H10 119.0
C9 C10 H10 119.0
C10 C11 C12 126.62(11)
C10 C11 H11 116.7
C12 C11 H11 116.7
C13 C12 C17 118.12(11)
C13 C12 C11 119.51(11)
C17 C12 C11 122.35(10)
C14 C13 C12 121.17(11)
C14 C13 H13 119.4
C12 C13 H13 119.4
C13 C14 C15 119.97(11)
C13 C14 H14 120.0
C15 C14 H14 120.0
C14 C15 C16 119.84(11)
C14 C15 H15 120.1
C16 C15 H15 120.1
C17 C16 C15 120.32(11)
C17 C16 H16 119.8
C15 C16 H16 119.8
C16 C17 C12 120.58(11)
C16 C17 H17 119.7
C12 C17 H17 119.7
C91 O91 H91O 107.5
O91 C91 H91A 109.5
O91 C91 H91B 109.5
H91A C91 H91B 109.5
O91 C91 H91C 109.5
H91A C91 H91C 109.5
H91B C91 H91C 109.5

loop_
_geom_bond_atom_site_label_1
_geom_bond_atom_site_label_2
_geom_bond_distance
C1 N1 1.3354(14)
C1 N3 1.3386(14)
C1 C4 1.4396(17)
N1 N2 1.3734(13)
N1 H1N 0.9914
N2 C2 1.2944(16)
C2 C3 1.4342(16)
C2 H2 0.9500
C3 C5 1.4023(17)
C3 C4 1.4114(15)
C4 C8 1.4045(16)
C5 C6 1.3771(17)
C5 H5 0.9500
C6 C7 1.4017(17)
C6 H6 0.9500
C7 C8 1.3788(17)
C7 H7 0.9500
C8 H8 0.9500
N3 N4 1.3813(14)
N3 H3N 0.8948
N4 C9 1.2889(15)
C9 C10 1.4365(16)
C9 H9 0.9500
C10 C11 1.3456(16)
C10 H10 0.9500
C11 C12 1.4613(16)
C11 H11 0.9500
C12 C13 1.4002(16)
C12 C17 1.4029(16)
C13 C14 1.3848(17)
C13 H13 0.9500
C14 C15 1.3862(18)
C14 H14 0.9500
C15 C16 1.3884(18)
C15 H15 0.9500
C16 C17 1.3873(18)
C16 H16 0.9500
C17 H17 0.9500
O91 C91 1.4234(15)
O91 H91O 0.9289
C91 H91A 0.9800
C91 H91B 0.9800
C91 H91C 0.9800
